data_2212734
loop_
_publ_author_name
'Xie, Chuang'
'Chang, De-Wu'
'Mu, Shi-Cheng'
'Zhou, Li-Na'
'Chen, Wei'

_publ_section_title
;
 The 1:2 adduct of hexaaquanickel(II) dinitrate and
 bis(pyrimidin-2-ylsulfanyl)methane
;
_journal_coeditor_code XU2155
_journal_issue 3
_journal_name_full 'Acta Crystallographica Section E'
_journal_page_first m662
_journal_page_last m663
_journal_paper_doi 10.1107/S1600536806050306
_journal_volume 63
_journal_year 2007
_chemical_formula_iupac '[Ni (H2 O)6] (N O3)2, 2C9 H8 N4 S2'
_chemical_formula_moiety 'H12 Ni O6 2+, 2(N O3 -), 2(C9 H8 N4 S2)'
_chemical_formula_sum 'C18 H28 N10 Ni O12 S4'
_chemical_formula_weight 763.45
_chemical_name_systematic
;
hexaaquanickel(II) dinitrate--bis(pyrimidin-2-ylsulfanyl)methane (1/2)
;
_space_group_IT_number 14
_symmetry_cell_setting monoclinic
_symmetry_space_group_name_Hall '-P 2ybc'
_symmetry_space_group_name_H-M 'P 1 21/c 1'
_atom_sites_solution_hydrogens geom
_atom_sites_solution_primary direct
_atom_sites_solution_secondary difmap
_audit_creation_method SHELXL-97
_cell_angle_alpha 90.00
_cell_angle_beta 115.56(3)
_cell_angle_gamma 90.00
_cell_formula_units_Z 2
_cell_length_a 14.078(3)
_cell_length_b 8.0546(16)
_cell_length_c 14.887(3)
_cell_measurement_reflns_used 9648
_cell_measurement_temperature 293(2)
_cell_measurement_theta_max 27.5
_cell_measurement_theta_min 3.0
_cell_volume 1522.9(7)
_computing_cell_refinement RAPID-AUTO
_computing_data_collection 'RAPID-AUTO (Rigaku, 2004)'
_computing_data_reduction RAPID-AUTO
_computing_molecular_graphics 'ORTEPII (Johnson, 1976)'
_computing_publication_material 'CrystalStructure (Rigaku, 2004)'
_computing_structure_refinement 'SHELXL97 (Sheldrick, 1997)'
_computing_structure_solution 'SHELXS97 (Sheldrick, 1997)'
_diffrn_ambient_temperature 293(2)
_diffrn_measured_fraction_theta_full 1.00
_diffrn_measured_fraction_theta_max 1.00
_diffrn_measurement_device_type 'Rigaku R-AXIS RAPID IP area-detector'
_diffrn_measurement_method \w
_diffrn_radiation_monochromator graphite
_diffrn_radiation_source 'fine-focus sealed tube'
_diffrn_radiation_type MoK\a
_diffrn_radiation_wavelength 0.71073
_diffrn_reflns_av_R_equivalents 0.028
_diffrn_reflns_av_sigmaI/netI 0.024
_diffrn_reflns_limit_h_max 17
_diffrn_reflns_limit_h_min -17
_diffrn_reflns_limit_k_max 9
_diffrn_reflns_limit_k_min -9
_diffrn_reflns_limit_l_max 18
_diffrn_reflns_limit_l_min -17
_diffrn_reflns_number 11964
_diffrn_reflns_theta_full 25.5
_diffrn_reflns_theta_max 25.5
_diffrn_reflns_theta_min 3.0
_diffrn_standards_number 0
_exptl_absorpt_coefficient_mu 0.986
_exptl_absorpt_correction_T_max 0.835
_exptl_absorpt_correction_T_min 0.760
_exptl_absorpt_correction_type multi-scan
_exptl_absorpt_process_details '(ABSCOR; Higashi, 1995)'
_exptl_crystal_colour 'light green'
_exptl_crystal_density_diffrn 1.665
_exptl_crystal_density_method 'not measured'
_exptl_crystal_description block
_exptl_crystal_F_000 788
_exptl_crystal_size_max 0.29
_exptl_crystal_size_mid 0.25
_exptl_crystal_size_min 0.19
_refine_diff_density_max 0.22
_refine_diff_density_min -0.30
_refine_ls_extinction_method none
_refine_ls_goodness_of_fit_ref 1.085
_refine_ls_hydrogen_treatment constr
_refine_ls_matrix_type full
_refine_ls_number_parameters 205
_refine_ls_number_reflns 2827
_refine_ls_number_restraints 0
_refine_ls_restrained_S_all 1.085
_refine_ls_R_factor_all 0.025
_refine_ls_R_factor_gt 0.023
_refine_ls_shift/su_max 0.001
_refine_ls_shift/su_mean 0.000
_refine_ls_structure_factor_coef Fsqd
_refine_ls_weighting_details 'calc w=1/[\s^2^(Fo^2^)+(0.0412P)^2^+0.2626P] where P=(Fo^2^+2Fc^2^)/3'
_refine_ls_weighting_scheme calc
_refine_ls_wR_factor_gt 0.066
_refine_ls_wR_factor_ref 0.068
_reflns_number_gt 2616
_reflns_number_total 2827
_reflns_threshold_expression I>2\s(I)
_cod_data_source_file xu2155.cif
_cod_data_source_block I
_cod_original_sg_symbol_H-M 'P 21/c'
_cod_database_code 2212734
_cod_database_fobs_code 2212734

loop_
_symmetry_equiv_pos_as_xyz
'x, y, z'
'-x, y+1/2, -z+1/2'
'-x, -y, -z'
'x, -y-1/2, z-1/2'

loop_
_atom_site_type_symbol
_atom_site_label
_atom_site_fract_x
_atom_site_fract_y
_atom_site_fract_z
_atom_site_U_iso_or_equiv
_atom_site_adp_type
_atom_site_calc_flag
_atom_site_refinement_flags
_atom_site_occupancy
Ni Ni1 1.0000 0.5000 0.5000 0.01410(9) Uani d S 1
S S1 0.37682(3) 0.56781(5) 0.18042(2) 0.02251(11) Uani d . 1
S S2 0.61554(3) 0.54918(5) 0.31648(2) 0.02212(11) Uani d . 1
O OW1 0.88448(8) 0.66073(12) 0.45627(7) 0.0224(2) Uani d . 1
H HW1B 0.8432 0.6684 0.3927 0.034 Uiso d R 1
H HW1A 0.8960 0.7673 0.4770 0.034 Uiso d R 1
O OW2 0.98814(10) 0.48238(13) 0.35400(8) 0.0315(3) Uani d . 1
H HW2B 1.0079 0.3862 0.3409 0.047 Uiso d R 1
H HW2A 1.0092 0.5481 0.3229 0.047 Uiso d R 1
O OW3 0.88405(8) 0.30222(13) 0.45536(7) 0.0284(2) Uani d . 1
H HW3B 0.8998 0.2085 0.4813 0.043 Uiso d R 1
H HW3A 0.8430 0.2826 0.3965 0.043 Uiso d R 1
N N1 0.25487(9) 0.70786(16) 0.24938(9) 0.0251(3) Uani d . 1
N N2 0.40890(10) 0.57822(17) 0.37118(9) 0.0268(3) Uani d . 1
N N3 0.58548(9) 0.57873(17) 0.12676(9) 0.0261(3) Uani d . 1
N N4 0.74412(9) 0.68548(15) 0.25479(9) 0.0228(3) Uani d . 1
C C1 0.22617(11) 0.7476(2) 0.32125(11) 0.0310(4) Uani d . 1
H H1B 0.1641 0.8068 0.3044 0.037 Uiso calc R 1
C C2 0.28532(13) 0.7041(2) 0.41974(12) 0.0339(4) Uani d . 1
H H2B 0.2638 0.7304 0.4690 0.041 Uiso calc R 1
C C3 0.37731(13) 0.6202(2) 0.44108(11) 0.0326(4) Uani d . 1
H H3B 0.4196 0.5913 0.5069 0.039 Uiso calc R 1
C C4 0.34474(10) 0.62239(17) 0.27864(10) 0.0205(3) Uani d . 1
C C5 0.49296(10) 0.44316(18) 0.24598(10) 0.0228(3) Uani d . 1
H H5A 0.4794 0.3708 0.2912 0.027 Uiso calc R 1
H H5B 0.5024 0.3727 0.1976 0.027 Uiso calc R 1
C C6 0.65076(10) 0.60945(17) 0.22131(10) 0.0197(3) Uani d . 1
C C7 0.61878(12) 0.6306(2) 0.05956(11) 0.0317(4) Uani d . 1
H H7A 0.5763 0.6104 -0.0075 0.038 Uiso calc R 1
C C8 0.71243(12) 0.7119(2) 0.08497(12) 0.0313(4) Uani d . 1
H H8A 0.7336 0.7482 0.0371 0.038 Uiso calc R 1
C C9 0.77384(11) 0.7372(2) 0.18565(11) 0.0284(3) Uani d . 1
H H9A 0.8379 0.7920 0.2057 0.034 Uiso calc R 1
O O1 0.99396(9) 1.12759(13) 0.66059(8) 0.0337(3) Uani d . 1
O O2 0.91101(11) 0.97077(13) 0.53349(9) 0.0381(3) Uani d . 1
O O3 0.99144(9) 0.86168(13) 0.68037(8) 0.0320(3) Uani d . 1
N N5 0.96652(10) 0.98701(14) 0.62543(10) 0.0227(3) Uani d . 1

loop_
_atom_site_aniso_label
_atom_site_aniso_U_11
_atom_site_aniso_U_22
_atom_site_aniso_U_33
_atom_site_aniso_U_12
_atom_site_aniso_U_13
_atom_site_aniso_U_23
Ni1 0.01675(14) 0.01332(15) 0.01002(14) 0.00164(8) 0.00370(10) -0.00138(8)
S1 0.02288(19) 0.0266(2) 0.01847(19) 0.00013(14) 0.00933(15) 0.00006(14)
S2 0.02318(19) 0.0251(2) 0.01765(19) 0.00050(14) 0.00842(15) 0.00014(14)
OW1 0.0243(5) 0.0208(5) 0.0174(5) 0.0023(4) 0.0046(4) -0.0029(4)
OW2 0.0434(7) 0.0240(6) 0.0263(6) 0.0001(5) 0.0143(5) -0.0010(4)
OW3 0.0342(6) 0.0264(6) 0.0192(5) 0.0024(4) 0.0065(4) 0.0032(4)
N1 0.0203(6) 0.0301(7) 0.0236(6) 0.0004(5) 0.0082(5) -0.0008(5)
N2 0.0259(6) 0.0348(7) 0.0205(6) 0.0035(5) 0.0108(5) 0.0045(5)
N3 0.0224(6) 0.0364(7) 0.0184(6) -0.0025(5) 0.0077(5) -0.0041(5)
N4 0.0183(6) 0.0261(7) 0.0217(6) 0.0015(5) 0.0065(5) -0.0014(5)
C1 0.0235(7) 0.0401(9) 0.0301(8) 0.0014(7) 0.0123(6) -0.0058(7)
C2 0.0318(8) 0.0470(10) 0.0280(8) -0.0007(7) 0.0177(7) -0.0054(7)
C3 0.0329(8) 0.0446(10) 0.0207(7) 0.0019(8) 0.0120(6) 0.0032(7)
C4 0.0198(6) 0.0218(7) 0.0208(7) -0.0039(6) 0.0098(5) -0.0006(6)
C5 0.0249(7) 0.0191(8) 0.0264(8) -0.0006(6) 0.0131(6) 0.0003(6)
C6 0.0191(6) 0.0209(7) 0.0184(6) 0.0036(5) 0.0073(5) -0.0007(6)
C7 0.0284(8) 0.0477(10) 0.0180(7) 0.0002(7) 0.0091(6) -0.0018(7)
C8 0.0286(8) 0.0421(9) 0.0272(8) 0.0020(7) 0.0159(7) 0.0038(7)
C9 0.0217(7) 0.0331(8) 0.0310(8) -0.0001(6) 0.0118(6) -0.0003(7)
O1 0.0431(6) 0.0193(6) 0.0348(6) -0.0086(5) 0.0132(5) -0.0060(5)
O2 0.0544(8) 0.0254(6) 0.0227(6) 0.0012(5) 0.0056(5) -0.0024(5)
O3 0.0451(7) 0.0209(5) 0.0288(6) 0.0054(5) 0.0148(5) 0.0049(5)
N5 0.0251(6) 0.0185(6) 0.0264(7) -0.0004(5) 0.0128(5) -0.0014(5)

loop_
_atom_type_symbol
_atom_type_description
_atom_type_scat_dispersion_real
_atom_type_scat_dispersion_imag
_atom_type_scat_source
C C 0.0033 0.0016 'International Tables Vol C Tables 4.2.6.8 and 6.1.1.4'
H H 0.0000 0.0000 'International Tables Vol C Tables 4.2.6.8 and 6.1.1.4'
N N 0.0061 0.0033 'International Tables Vol C Tables 4.2.6.8 and 6.1.1.4'
O O 0.0106 0.0060 'International Tables Vol C Tables 4.2.6.8 and 6.1.1.4'
Ni Ni 0.3393 1.1124 'International Tables Vol C Tables 4.2.6.8 and 6.1.1.4'
S S 0.1246 0.1234 'International Tables Vol C Tables 4.2.6.8 and 6.1.1.4'

loop_
_geom_angle_atom_site_label_1
_geom_angle_atom_site_label_2
_geom_angle_atom_site_label_3
_geom_angle_site_symmetry_1
_geom_angle_site_symmetry_3
_geom_angle
_geom_angle_publ_flag
OW1 Ni1 OW1 3_766 . 180.0 ?
OW1 Ni1 OW2 3_766 3_766 90.96(5) ?
OW1 Ni1 OW2 . 3_766 89.04(5) ?
OW1 Ni1 OW2 3_766 . 89.04(5) ?
OW1 Ni1 OW2 . . 90.96(5) yes
OW2 Ni1 OW2 3_766 . 180.0 ?
OW1 Ni1 OW3 3_766 . 91.35(5) ?
OW1 Ni1 OW3 . . 88.65(5) yes
OW2 Ni1 OW3 3_766 . 94.57(5) ?
OW2 Ni1 OW3 . . 85.43(5) yes
OW1 Ni1 OW3 3_766 3_766 88.65(5) ?
OW1 Ni1 OW3 . 3_766 91.35(5) ?
OW2 Ni1 OW3 3_766 3_766 85.43(5) ?
OW2 Ni1 OW3 . 3_766 94.57(5) ?
OW3 Ni1 OW3 . 3_766 180.00(4) ?
C4 S1 C5 . . 100.76(7) ?
C6 S2 C5 . . 101.16(7) ?
Ni1 OW1 HW1B . . 118.5 ?
Ni1 OW1 HW1A . . 121.0 ?
HW1B OW1 HW1A . . 103.9 ?
Ni1 OW2 HW2B . . 113.4 ?
Ni1 OW2 HW2A . . 129.5 ?
HW2B OW2 HW2A . . 102.4 ?
Ni1 OW3 HW3B . . 120.5 ?
Ni1 OW3 HW3A . . 123.5 ?
HW3B OW3 HW3A . . 104.0 ?
C1 N1 C4 . . 115.67(13) ?
C4 N2 C3 . . 115.63(13) ?
C6 N3 C7 . . 115.26(13) ?
C9 N4 C6 . . 116.15(12) ?
N1 C1 C2 . . 122.46(14) ?
N1 C1 H1B . . 118.8 ?
C2 C1 H1B . . 118.8 ?
C3 C2 C1 . . 116.55(15) ?
C3 C2 H2B . . 121.7 ?
C1 C2 H2B . . 121.7 ?
N2 C3 C2 . . 122.78(14) ?
N2 C3 H3B . . 118.6 ?
C2 C3 H3B . . 118.6 ?
N2 C4 N1 . . 126.85(13) ?
N2 C4 S1 . . 119.37(11) ?
N1 C4 S1 . . 113.78(10) ?
S2 C5 S1 . . 117.90(8) ?
S2 C5 H5A . . 107.8 ?
S1 C5 H5A . . 107.8 ?
S2 C5 H5B . . 107.8 ?
S1 C5 H5B . . 107.8 ?
H5A C5 H5B . . 107.2 ?
N3 C6 N4 . . 126.81(13) ?
N3 C6 S2 . . 119.64(11) ?
N4 C6 S2 . . 113.55(10) ?
N3 C7 C8 . . 123.14(14) ?
N3 C7 H7A . . 118.4 ?
C8 C7 H7A . . 118.4 ?
C7 C8 C9 . . 116.48(15) ?
C7 C8 H8A . . 121.8 ?
C9 C8 H8A . . 121.8 ?
N4 C9 C8 . . 122.15(14) ?
N4 C9 H9A . . 118.9 ?
C8 C9 H9A . . 118.9 ?
O1 N5 O3 . . 120.92(13) ?
O1 N5 O2 . . 119.35(12) ?
O3 N5 O2 . . 119.72(12) ?

loop_
_geom_bond_atom_site_label_1
_geom_bond_atom_site_label_2
_geom_bond_site_symmetry_2
_geom_bond_distance
_geom_bond_publ_flag
Ni1 OW1 3_766 1.9573(10) ?
Ni1 OW1 . 1.9573(10) yes
Ni1 OW2 3_766 2.1116(12) ?
Ni1 OW2 . 2.1116(12) yes
Ni1 OW3 . 2.1698(11) yes
Ni1 OW3 3_766 2.1698(11) ?
S1 C4 . 1.7621(14) ?
S1 C5 . 1.8047(15) ?
S2 C6 . 1.7592(14) ?
S2 C5 . 1.8017(15) ?
OW1 HW1B . 0.8731 ?
OW1 HW1A . 0.9030 ?
OW2 HW2B . 0.8729 ?
OW2 HW2A . 0.8372 ?
OW3 HW3B . 0.8336 ?
OW3 HW3A . 0.8299 ?
N1 C1 . 1.335(2) ?
N1 C4 . 1.3376(19) ?
N2 C4 . 1.3291(19) ?
N2 C3 . 1.340(2) ?
N3 C6 . 1.3308(18) ?
N3 C7 . 1.342(2) ?
N4 C9 . 1.334(2) ?
N4 C6 . 1.3363(18) ?
C1 C2 . 1.383(2) ?
C1 H1B . 0.9300 ?
C2 C3 . 1.371(2) ?
C2 H2B . 0.9300 ?
C3 H3B . 0.9300 ?
C5 H5A . 0.9700 ?
C5 H5B . 0.9700 ?
C7 C8 . 1.371(2) ?
C7 H7A . 0.9300 ?
C8 C9 . 1.385(2) ?
C8 H8A . 0.9300 ?
C9 H9A . 0.9300 ?
O1 N5 . 1.2373(16) ?
O2 N5 . 1.2564(18) ?
O3 N5 . 1.2504(16) ?

loop_
_geom_hbond_atom_site_label_D
_geom_hbond_atom_site_label_H
_geom_hbond_atom_site_label_A
_geom_hbond_site_symmetry_A
_geom_hbond_distance_DH
_geom_hbond_distance_HA
_geom_hbond_distance_DA
_geom_hbond_angle_DHA
_geom_hbond_publ_flag
OW1 HW1A O2 . 0.90 1.81 2.7068(15) 170 yes
OW1 HW1B N4 . 0.87 1.93 2.7977(19) 176 yes
OW2 HW2A O3 4_575 0.84 2.15 2.8922(17) 147 yes
OW2 HW2B O3 3_766 0.87 2.02 2.8550(16) 159 yes
OW3 HW3A N1 2_645 0.83 2.10 2.9239(19) 174 yes
OW3 HW3B O2 1_545 0.83 2.05 2.8711(16) 170 yes
C1 H1B O1 3_676 0.93 2.55 3.378(2) 149 yes
C9 H9A O1 3_776 0.93 2.43 3.264(2) 149 yes

loop_
_geom_torsion_atom_site_label_1
_geom_torsion_atom_site_label_2
_geom_torsion_atom_site_label_3
_geom_torsion_atom_site_label_4
_geom_torsion
C4 N1 C1 C2 0.2(2)
N1 C1 C2 C3 1.4(3)
C4 N2 C3 C2 -0.4(2)
C1 C2 C3 N2 -1.3(3)
C3 N2 C4 N1 2.2(2)
C3 N2 C4 S1 -178.13(11)
C1 N1 C4 N2 -2.2(2)
C1 N1 C4 S1 178.19(11)
C5 S1 C4 N2 4.87(13)
C5 S1 C4 N1 -175.46(10)
C6 S2 C5 S1 -78.34(9)
C4 S1 C5 S2 -79.04(9)
C7 N3 C6 N4 0.1(2)
C7 N3 C6 S2 179.43(11)
C9 N4 C6 N3 0.8(2)
C9 N4 C6 S2 -178.60(11)
C5 S2 C6 N3 3.79(13)
C5 S2 C6 N4 -176.78(10)
C6 N3 C7 C8 -1.0(2)
N3 C7 C8 C9 0.9(3)
C6 N4 C9 C8 -0.8(2)
C7 C8 C9 N4 0.0(2)
